data_1552160
loop_
_publ_author_name
'Schumann, Andr\'e'
'Rei\&s, Fabian'
'Jiao, Haijun'
'Rabeah, Jabor'
'Siewert, Jan-Erik'
'Krummenacher, Ivo'
'Braunschweig, Holger'
'Hering-Junghans, Christian'

_publ_section_title
;
 A selective route to aryl-triphosphiranes and their titanocene-induced
 fragmentation
;
_journal_name_full 'Chemical Science'
_journal_paper_doi 10.1039/C9SC02322D
_journal_year 2019
_chemical_formula_moiety 'C30 H46 P2'
_chemical_formula_sum 'C30 H46 P2'
_chemical_formula_weight 468.61
_space_group_crystal_system triclinic
_space_group_IT_number 2
_space_group_name_Hall '-P 1'
_space_group_name_H-M_alt 'P -1'
_symmetry_space_group_name_Hall '-P 1'
_symmetry_space_group_name_H-M 'P -1'
_atom_sites_solution_hydrogens geom
_audit_creation_method SHELXL-2014/7
_audit_update_record
;
2019-05-09 deposited with the CCDC.    2019-08-06 downloaded from the CCDC.
;
_cell_angle_alpha 91.2410(10)
_cell_angle_beta 100.0930(10)
_cell_angle_gamma 91.1460(10)
_cell_formula_units_Z 1
_cell_length_a 5.9448(5)
_cell_length_b 8.5877(7)
_cell_length_c 14.1215(11)
_cell_measurement_reflns_used 9972
_cell_measurement_temperature 150(2)
_cell_measurement_theta_max 30.52
_cell_measurement_theta_min 2.37
_cell_volume 709.40(10)
_computing_cell_refinement 'SAINT (Bruker, 2013)'
_computing_data_collection 'APEX2 (Bruker, 2014)'
_computing_data_reduction SAINT
_computing_molecular_graphics 'ORTEP-3v2.01 (Farrugia, 1997)'
_computing_publication_material 'SHELXL-2014/7 (Sheldrick, 2014)'
_computing_structure_refinement 'SHELXL-2014/7 (Sheldrick, 2014)'
_computing_structure_solution 'SHELXT-2014 (Sheldrick, 2014)'
_diffrn_ambient_temperature 150(2)
_diffrn_measured_fraction_theta_full 1.000
_diffrn_measured_fraction_theta_max 1.000
_diffrn_measurement_device_type 'Bruker APEX-II CCD'
_diffrn_measurement_method '\f and \w scans'
_diffrn_radiation_type MoK\a
_diffrn_radiation_wavelength 0.71073
_diffrn_reflns_av_R_equivalents 0.0293
_diffrn_reflns_av_unetI/netI 0.0165
_diffrn_reflns_Laue_measured_fraction_full 1.000
_diffrn_reflns_Laue_measured_fraction_max 1.000
_diffrn_reflns_limit_h_max 8
_diffrn_reflns_limit_h_min -8
_diffrn_reflns_limit_k_max 12
_diffrn_reflns_limit_k_min -12
_diffrn_reflns_limit_l_max 20
_diffrn_reflns_limit_l_min -20
_diffrn_reflns_number 35520
_diffrn_reflns_point_group_measured_fraction_full 1.000
_diffrn_reflns_point_group_measured_fraction_max 1.000
_diffrn_reflns_theta_full 25.242
_diffrn_reflns_theta_max 30.498
_diffrn_reflns_theta_min 1.465
_diffrn_source 'fine-focus sealed tube'
_exptl_absorpt_coefficient_mu 0.168
_exptl_absorpt_correction_T_max 0.98
_exptl_absorpt_correction_T_min 0.88
_exptl_absorpt_correction_type multi-scan
_exptl_absorpt_process_details 'SADABS (Bruker, 2014)'
_exptl_crystal_colour yellow
_exptl_crystal_density_diffrn 1.097
_exptl_crystal_description prism
_exptl_crystal_F_000 256
_exptl_crystal_size_max 0.284
_exptl_crystal_size_mid 0.170
_exptl_crystal_size_min 0.124
_refine_diff_density_max 0.460
_refine_diff_density_min -0.176
_refine_diff_density_rms 0.049
_refine_ls_extinction_method none
_refine_ls_goodness_of_fit_ref 1.037
_refine_ls_hydrogen_treatment constr
_refine_ls_matrix_type full
_refine_ls_number_parameters 181
_refine_ls_number_reflns 4338
_refine_ls_number_restraints 0
_refine_ls_restrained_S_all 1.037
_refine_ls_R_factor_all 0.0430
_refine_ls_R_factor_gt 0.0368
_refine_ls_shift/su_max 0.001
_refine_ls_shift/su_mean 0.000
_refine_ls_structure_factor_coef Fsqd
_refine_ls_weighting_details 'w=1/[\s^2^(Fo^2^)+(0.0523P)^2^+0.2282P] where P=(Fo^2^+2Fc^2^)/3'
_refine_ls_weighting_scheme calc
_refine_ls_wR_factor_gt 0.0969
_refine_ls_wR_factor_ref 0.1029
_reflns_Friedel_coverage 0.000
_reflns_number_gt 3816
_reflns_number_total 4338
_reflns_threshold_expression 'I > 2\s(I)'
_cod_data_source_file c9sc02322d2.cif
_cod_data_source_block ax1494_Tipp2P2_cmp_2
_cod_database_code 1552160
_shelx_shelxl_version_number 2014/7
_shelx_space_group_comment
;
The symmetry employed for this shelxl refinement is uniquely defined
by the following loop, which should always be used as a source of
symmetry information in preference to the above space-group names.
They are only intended as comments.
;
_shelx_estimated_absorpt_t_min 0.954
_shelx_estimated_absorpt_t_max 0.979

loop_
_space_group_symop_operation_xyz
'x, y, z'
'-x, -y, -z'

loop_
_atom_site_label
_atom_site_type_symbol
_atom_site_fract_x
_atom_site_fract_y
_atom_site_fract_z
_atom_site_U_iso_or_equiv
_atom_site_adp_type
_atom_site_occupancy
_atom_site_site_symmetry_order
_atom_site_calc_flag
_atom_site_refinement_flags_posn
_atom_site_refinement_flags_adp
_atom_site_refinement_flags_occupancy
_atom_site_disorder_assembly
_atom_site_disorder_group
P1 P 0.62081(4) 0.54910(3) 0.46672(2) 0.02058(8) Uani 1 1 d . . . . .
C1 C 0.52701(16) 0.46713(11) 0.34405(7) 0.01917(18) Uani 1 1 d . . . . .
C2 C 0.61573(17) 0.32557(12) 0.31688(7) 0.02166(19) Uani 1 1 d . . . . .
C3 C 0.53541(19) 0.26255(13) 0.22481(8) 0.0273(2) Uani 1 1 d . . . . .
H3 H 0.5928 0.1659 0.2067 0.033 Uiso 1 1 calc R U . . .
C4 C 0.3744(2) 0.33687(14) 0.15905(8) 0.0303(2) Uani 1 1 d . . . . .
C5 C 0.2994(2) 0.48122(14) 0.18550(8) 0.0285(2) Uani 1 1 d . . . . .
H5 H 0.1943 0.5354 0.1401 0.034 Uiso 1 1 calc R U . . .
C6 C 0.37387(17) 0.54885(12) 0.27663(7) 0.02222(19) Uani 1 1 d . . . . .
C7 C 0.79289(17) 0.23953(12) 0.38560(8) 0.0245(2) Uani 1 1 d . . . . .
H7 H 0.8571 0.3141 0.4394 0.029 Uiso 1 1 calc R U . . .
C8 C 0.6833(2) 0.10259(15) 0.42969(9) 0.0332(2) Uani 1 1 d . . . . .
H8A H 0.5615 0.1406 0.4622 0.050 Uiso 1 1 calc R U . . .
H8B H 0.7994 0.0526 0.4764 0.050 Uiso 1 1 calc R U . . .
H8C H 0.6187 0.0269 0.3788 0.050 Uiso 1 1 calc R U . . .
C9 C 0.9923(2) 0.18574(15) 0.33857(10) 0.0342(3) Uani 1 1 d . . . . .
H9A H 0.9369 0.1072 0.2881 0.051 Uiso 1 1 calc R U . . .
H9B H 1.1091 0.1406 0.3873 0.051 Uiso 1 1 calc R U . . .
H9C H 1.0587 0.2751 0.3103 0.051 Uiso 1 1 calc R U . . .
C10A C 0.2917(11) 0.2474(6) 0.0649(5) 0.0394(11) Uani 0.586(4) 1 d . . P A 1
H10A H 0.3734 0.1467 0.0655 0.047 Uiso 0.586(4) 1 calc R U P A 1
C11A C 0.0394(15) 0.2144(13) 0.0571(7) 0.062(3) Uani 0.586(4) 1 d . . P A 1
H11A H -0.0405 0.3129 0.0587 0.094 Uiso 0.586(4) 1 calc R U P A 1
H11B H 0.0128 0.1510 0.1111 0.094 Uiso 0.586(4) 1 calc R U P A 1
H11C H -0.0183 0.1578 -0.0036 0.094 Uiso 0.586(4) 1 calc R U P A 1
C12A C 0.3402(6) 0.3435(4) -0.01978(17) 0.0588(9) Uani 0.586(4) 1 d . . P A 1
H12A H 0.2612 0.4426 -0.0202 0.088 Uiso 0.586(4) 1 calc R U P A 1
H12B H 0.2855 0.2854 -0.0802 0.088 Uiso 0.586(4) 1 calc R U P A 1
H12C H 0.5051 0.3639 -0.0131 0.088 Uiso 0.586(4) 1 calc R U P A 1
C10B C 0.2490(13) 0.2826(7) 0.0576(6) 0.0308(11) Uani 0.414(4) 1 d . . P A 2
H10B H 0.2206 0.3745 0.0152 0.037 Uiso 0.414(4) 1 calc R U P A 2
C11B C 0.0193(17) 0.1998(14) 0.0647(9) 0.0341(14) Uani 0.414(4) 1 d . . P A 2
H11D H -0.0583 0.1663 0.0002 0.051 Uiso 0.414(4) 1 calc R U P A 2
H11E H -0.0776 0.2719 0.0931 0.051 Uiso 0.414(4) 1 calc R U P A 2
H11F H 0.0481 0.1086 0.1052 0.051 Uiso 0.414(4) 1 calc R U P A 2
C12B C 0.3927(6) 0.1662(5) 0.0140(2) 0.0481(11) Uani 0.414(4) 1 d . . P A 2
H12D H 0.5435 0.2130 0.0123 0.072 Uiso 0.414(4) 1 calc R U P A 2
H12E H 0.3171 0.1375 -0.0516 0.072 Uiso 0.414(4) 1 calc R U P A 2
H12F H 0.4102 0.0729 0.0531 0.072 Uiso 0.414(4) 1 calc R U P A 2
C13 C 0.28533(18) 0.70677(12) 0.30094(7) 0.0249(2) Uani 1 1 d . . . . .
H13 H 0.3794 0.7441 0.3634 0.030 Uiso 1 1 calc R U . . .
C14 C 0.3142(3) 0.82762(15) 0.22604(9) 0.0377(3) Uani 1 1 d . . . . .
H14A H 0.4737 0.8312 0.2167 0.056 Uiso 1 1 calc R U . . .
H14B H 0.2727 0.9302 0.2484 0.056 Uiso 1 1 calc R U . . .
H14C H 0.2146 0.7990 0.1650 0.056 Uiso 1 1 calc R U . . .
C15 C 0.0385(2) 0.69281(17) 0.31623(12) 0.0421(3) Uani 1 1 d . . . . .
H15A H -0.0591 0.6571 0.2561 0.063 Uiso 1 1 calc R U . . .
H15B H -0.0117 0.7947 0.3358 0.063 Uiso 1 1 calc R U . . .
H15C H 0.0276 0.6177 0.3666 0.063 Uiso 1 1 calc R U . . .

loop_
_atom_site_aniso_label
_atom_site_aniso_U_11
_atom_site_aniso_U_22
_atom_site_aniso_U_33
_atom_site_aniso_U_23
_atom_site_aniso_U_13
_atom_site_aniso_U_12
P1 0.02188(13) 0.02387(13) 0.01608(12) -0.00138(9) 0.00433(9) -0.00381(9)
C1 0.0212(4) 0.0210(4) 0.0158(4) -0.0002(3) 0.0052(3) -0.0037(3)
C2 0.0229(4) 0.0222(4) 0.0209(4) -0.0005(3) 0.0070(3) -0.0028(3)
C3 0.0331(5) 0.0259(5) 0.0240(5) -0.0053(4) 0.0091(4) -0.0028(4)
C4 0.0387(6) 0.0343(6) 0.0176(4) -0.0049(4) 0.0058(4) -0.0063(5)
C5 0.0347(5) 0.0316(5) 0.0178(4) 0.0022(4) 0.0007(4) -0.0014(4)
C6 0.0254(4) 0.0234(4) 0.0179(4) 0.0019(3) 0.0043(3) -0.0025(3)
C7 0.0239(4) 0.0238(5) 0.0264(5) -0.0013(4) 0.0062(4) 0.0005(4)
C8 0.0327(6) 0.0329(6) 0.0350(6) 0.0098(5) 0.0074(5) 0.0011(4)
C9 0.0291(5) 0.0338(6) 0.0425(7) -0.0001(5) 0.0135(5) 0.0053(4)
C10A 0.060(2) 0.034(2) 0.0201(13) -0.0050(14) -0.0068(12) 0.0155(14)
C11A 0.080(5) 0.062(4) 0.035(3) -0.008(2) -0.013(3) -0.025(3)
C12A 0.0672(18) 0.091(2) 0.0182(10) -0.0029(11) 0.0069(10) 0.0095(16)
C10B 0.049(3) 0.024(3) 0.0169(17) -0.0028(17) 0.000(2) -0.004(2)
C11B 0.031(2) 0.036(3) 0.032(3) -0.010(2) -0.0030(18) -0.005(2)
C12B 0.0433(18) 0.069(3) 0.0315(16) -0.0266(16) 0.0079(13) -0.0055(16)
C13 0.0297(5) 0.0240(5) 0.0213(4) 0.0027(4) 0.0043(4) 0.0017(4)
C14 0.0541(8) 0.0281(6) 0.0320(6) 0.0085(5) 0.0099(5) 0.0036(5)
C15 0.0346(6) 0.0408(7) 0.0542(8) 0.0015(6) 0.0164(6) 0.0041(5)

loop_
_atom_type_symbol
_atom_type_description
_atom_type_scat_dispersion_real
_atom_type_scat_dispersion_imag
_atom_type_scat_source
C C 0.0033 0.0016 'International Tables Vol C Tables 4.2.6.8 and 6.1.1.4'
H H 0.0000 0.0000 'International Tables Vol C Tables 4.2.6.8 and 6.1.1.4'
P P 0.1023 0.0942 'International Tables Vol C Tables 4.2.6.8 and 6.1.1.4'

loop_
_geom_angle_atom_site_label_1
_geom_angle_atom_site_label_2
_geom_angle_atom_site_label_3
_geom_angle
_geom_angle_site_symmetry_3
C1 P1 P1 99.61(3) 2_666
C6 C1 C2 120.01(9) .
C6 C1 P1 120.09(7) .
C2 C1 P1 119.85(7) .
C3 C2 C1 118.84(9) .
C3 C2 C7 119.65(9) .
C1 C2 C7 121.50(9) .
C4 C3 C2 121.95(10) .
C4 C3 H3 119.0 .
C2 C3 H3 119.0 .
C3 C4 C5 118.14(10) .
C3 C4 C10A 115.45(17) .
C5 C4 C10A 126.37(18) .
C3 C4 C10B 130.4(2) .
C5 C4 C10B 111.4(2) .
C4 C5 C6 122.04(10) .
C4 C5 H5 119.0 .
C6 C5 H5 119.0 .
C5 C6 C1 118.77(10) .
C5 C6 C13 119.41(9) .
C1 C6 C13 121.81(9) .
C2 C7 C8 111.04(9) .
C2 C7 C9 112.60(9) .
C8 C7 C9 110.94(9) .
C2 C7 H7 107.3 .
C8 C7 H7 107.3 .
C9 C7 H7 107.3 .
C7 C8 H8A 109.5 .
C7 C8 H8B 109.5 .
H8A C8 H8B 109.5 .
C7 C8 H8C 109.5 .
H8A C8 H8C 109.5 .
H8B C8 H8C 109.5 .
C7 C9 H9A 109.5 .
C7 C9 H9B 109.5 .
H9A C9 H9B 109.5 .
C7 C9 H9C 109.5 .
H9A C9 H9C 109.5 .
H9B C9 H9C 109.5 .
C11A C10A C4 108.0(5) .
C11A C10A C12A 110.9(6) .
C4 C10A C12A 109.9(4) .
C11A C10A H10A 109.3 .
C4 C10A H10A 109.3 .
C12A C10A H10A 109.3 .
C10A C11A H11A 109.5 .
C10A C11A H11B 109.5 .
H11A C11A H11B 109.5 .
C10A C11A H11C 109.5 .
H11A C11A H11C 109.5 .
H11B C11A H11C 109.5 .
C10A C12A H12A 109.5 .
C10A C12A H12B 109.5 .
H12A C12A H12B 109.5 .
C10A C12A H12C 109.5 .
H12A C12A H12C 109.5 .
H12B C12A H12C 109.5 .
C12B C10B C11B 107.4(6) .
C12B C10B C4 109.9(4) .
C11B C10B C4 110.3(6) .
C12B C10B H10B 109.7 .
C11B C10B H10B 109.7 .
C4 C10B H10B 109.7 .
C10B C11B H11D 109.5 .
C10B C11B H11E 109.5 .
H11D C11B H11E 109.5 .
C10B C11B H11F 109.5 .
H11D C11B H11F 109.5 .
H11E C11B H11F 109.5 .
C10B C12B H12D 109.5 .
C10B C12B H12E 109.5 .
H12D C12B H12E 109.5 .
C10B C12B H12F 109.5 .
H12D C12B H12F 109.5 .
H12E C12B H12F 109.5 .
C6 C13 C15 110.91(9) .
C6 C13 C14 112.20(9) .
C15 C13 C14 111.71(10) .
C6 C13 H13 107.2 .
C15 C13 H13 107.2 .
C14 C13 H13 107.2 .
C13 C14 H14A 109.5 .
C13 C14 H14B 109.5 .
H14A C14 H14B 109.5 .
C13 C14 H14C 109.5 .
H14A C14 H14C 109.5 .
H14B C14 H14C 109.5 .
C13 C15 H15A 109.5 .
C13 C15 H15B 109.5 .
H15A C15 H15B 109.5 .
C13 C15 H15C 109.5 .
H15A C15 H15C 109.5 .
H15B C15 H15C 109.5 .

loop_
_geom_bond_atom_site_label_1
_geom_bond_atom_site_label_2
_geom_bond_distance
_geom_bond_site_symmetry_2
P1 C1 1.8439(10) .
P1 P1 2.0290(5) 2_666
C1 C6 1.4066(14) .
C1 C2 1.4070(14) .
C2 C3 1.3974(14) .
C2 C7 1.5169(14) .
C3 C4 1.3872(17) .
C3 H3 0.9500 .
C4 C5 1.3912(17) .
C4 C10A 1.520(7) .
C4 C10B 1.552(8) .
C5 C6 1.3953(14) .
C5 H5 0.9500 .
C6 C13 1.5185(15) .
C7 C8 1.5292(15) .
C7 C9 1.5313(15) .
C7 H7 1.0000 .
C8 H8A 0.9800 .
C8 H8B 0.9800 .
C8 H8C 0.9800 .
C9 H9A 0.9800 .
C9 H9B 0.9800 .
C9 H9C 0.9800 .
C10A C11A 1.505(11) .
C10A C12A 1.532(7) .
C10A H10A 1.0000 .
C11A H11A 0.9800 .
C11A H11B 0.9800 .
C11A H11C 0.9800 .
C12A H12A 0.9800 .
C12A H12B 0.9800 .
C12A H12C 0.9800 .
C10B C12B 1.516(8) .
C10B C11B 1.547(15) .
C10B H10B 1.0000 .
C11B H11D 0.9800 .
C11B H11E 0.9800 .
C11B H11F 0.9800 .
C12B H12D 0.9800 .
C12B H12E 0.9800 .
C12B H12F 0.9800 .
C13 C15 1.5227(17) .
C13 C14 1.5262(15) .
C13 H13 1.0000 .
C14 H14A 0.9800 .
C14 H14B 0.9800 .
C14 H14C 0.9800 .
C15 H15A 0.9800 .
C15 H15B 0.9800 .
C15 H15C 0.9800 .

loop_
_geom_torsion_atom_site_label_1
_geom_torsion_atom_site_label_2
_geom_torsion_atom_site_label_3
_geom_torsion_atom_site_label_4
_geom_torsion
_geom_torsion_site_symmetry_1
P1 P1 C1 C6 91.34(8) 2_666
P1 P1 C1 C2 -91.12(8) 2_666
C6 C1 C2 C3 -4.97(14) .
P1 C1 C2 C3 177.48(7) .
C6 C1 C2 C7 175.96(9) .
P1 C1 C2 C7 -1.59(13) .
C1 C2 C3 C4 1.25(16) .
C7 C2 C3 C4 -179.66(10) .
C2 C3 C4 C5 2.57(17) .
C2 C3 C4 C10A -175.6(3) .
C2 C3 C4 C10B -174.5(4) .
C3 C4 C5 C6 -2.75(17) .
C10A C4 C5 C6 175.2(3) .
C10B C4 C5 C6 174.9(3) .
C4 C5 C6 C1 -0.90(17) .
C4 C5 C6 C13 -179.98(10) .
C2 C1 C6 C5 4.80(15) .
P1 C1 C6 C5 -177.66(8) .
C2 C1 C6 C13 -176.15(9) .
P1 C1 C6 C13 1.39(13) .
C3 C2 C7 C8 -77.43(12) .
C1 C2 C7 C8 101.63(11) .
C3 C2 C7 C9 47.66(13) .
C1 C2 C7 C9 -133.28(10) .
C3 C4 C10A C11A 117.4(5) .
C5 C4 C10A C11A -60.5(6) .
C3 C4 C10A C12A -121.4(3) .
C5 C4 C10A C12A 60.6(5) .
C3 C4 C10B C12B -26.0(6) .
C5 C4 C10B C12B 156.8(3) .
C3 C4 C10B C11B 92.3(6) .
C5 C4 C10B C11B -85.0(5) .
C5 C6 C13 C15 73.86(13) .
C1 C6 C13 C15 -105.19(12) .
C5 C6 C13 C14 -51.84(14) .
C1 C6 C13 C14 129.12(11) .
